data_4509610
loop_
_publ_author_name
'Zhou, Xin-Hui'
'Du, Xiao-Di'
'Li, Gao-Nan'
'Zuo, Jing-Lin'
'You, Xiao-Zeng'

_publ_section_title
;
 Coordination Polymers Assembled from 3,5-Pyrazoledicarboxylic Acid and
 Bis(triazolyl) Ligands: Chiral andMeso-Structures Induced by Ligand
 Flexibility and a Six-Connected Self-Catenated Network
;
_journal_issue 10
_journal_name_full 'Crystal Growth &amp; Design'
_journal_page_first 4487
_journal_paper_doi 10.1021/cg900509r
_journal_volume 9
_journal_year 2009
_chemical_formula_sum 'C9 H10 N5 O5 Zn'
_chemical_formula_weight 333.59
_chemical_name_systematic
; 
 ? 
;
_space_group_IT_number 15
_symmetry_cell_setting monoclinic
_symmetry_space_group_name_Hall '-C 2yc'
_symmetry_space_group_name_H-M 'C 1 2/c 1'
_atom_sites_solution_hydrogens geom
_atom_sites_solution_primary direct
_atom_sites_solution_secondary difmap
_audit_creation_method SHELXL-97
_cell_angle_alpha 90.00
_cell_angle_beta 113.103(9)
_cell_angle_gamma 90.00
_cell_formula_units_Z 8
_cell_length_a 20.810(10)
_cell_length_b 10.705(5)
_cell_length_c 12.004(6)
_cell_measurement_reflns_used 979
_cell_measurement_temperature 291(2)
_cell_measurement_theta_max 22.2
_cell_measurement_theta_min 2.2
_cell_volume 2460(2)
_computing_cell_refinement SMART
_computing_data_collection 'SMART (Bruker, 2000)'
_computing_data_reduction 'SAINT (Bruker, 2000)'
_computing_molecular_graphics SHELXTL
_computing_publication_material SHELXTL
_computing_structure_refinement SHELXTL
_computing_structure_solution 'SHELXTL (Bruker, 2000)'
_diffrn_ambient_temperature 291(2)
_diffrn_measured_fraction_theta_full 0.994
_diffrn_measured_fraction_theta_max 0.994
_diffrn_measurement_device_type 'Bruker Smart Apex CCD'
_diffrn_measurement_method 'phi and omega scans'
_diffrn_radiation_monochromator graphite
_diffrn_radiation_source 'fine-focus sealed tube'
_diffrn_radiation_type MoK\a
_diffrn_radiation_wavelength 0.71073
_diffrn_reflns_av_R_equivalents 0.0677
_diffrn_reflns_av_sigmaI/netI 0.0848
_diffrn_reflns_limit_h_max 24
_diffrn_reflns_limit_h_min -21
_diffrn_reflns_limit_k_max 12
_diffrn_reflns_limit_k_min -10
_diffrn_reflns_limit_l_max 14
_diffrn_reflns_limit_l_min -12
_diffrn_reflns_number 5771
_diffrn_reflns_theta_full 25.00
_diffrn_reflns_theta_max 25.00
_diffrn_reflns_theta_min 2.18
_exptl_absorpt_coefficient_mu 2.026
_exptl_absorpt_correction_T_max 0.7118
_exptl_absorpt_correction_T_min 0.6874
_exptl_absorpt_correction_type multi-scan
_exptl_absorpt_process_details 'SADABS; Bruker, 2000'
_exptl_crystal_colour white
_exptl_crystal_density_diffrn 1.802
_exptl_crystal_density_method 'not measured'
_exptl_crystal_description block
_exptl_crystal_F_000 1352
_exptl_crystal_size_max 0.20
_exptl_crystal_size_mid 0.19
_exptl_crystal_size_min 0.18
_refine_diff_density_max 1.054
_refine_diff_density_min -1.327
_refine_diff_density_rms 0.170
_refine_ls_extinction_method none
_refine_ls_goodness_of_fit_ref 1.141
_refine_ls_hydrogen_treatment constr
_refine_ls_matrix_type full
_refine_ls_number_parameters 181
_refine_ls_number_reflns 2151
_refine_ls_number_restraints 0
_refine_ls_restrained_S_all 1.141
_refine_ls_R_factor_all 0.1092
_refine_ls_R_factor_gt 0.0815
_refine_ls_shift/su_max 0.001
_refine_ls_shift/su_mean 0.000
_refine_ls_structure_factor_coef Fsqd
_refine_ls_weighting_details 'calc w=1/[\s^2^(Fo^2^)+(0.0997P)^2^+27.0597P] where P=(Fo^2^+2Fc^2^)/3'
_refine_ls_weighting_scheme calc
_refine_ls_wR_factor_gt 0.1934
_refine_ls_wR_factor_ref 0.2336
_reflns_number_gt 1698
_reflns_number_total 2151
_reflns_threshold_expression >2sigma(I)
_cod_data_source_file cg900509rsup1.cif
_cod_data_source_block 2
_cod_original_sg_symbol_H-M C2/c
_cod_database_code 4509610

loop_
_symmetry_equiv_pos_as_xyz
'x, y, z'
'-x, y, -z+1/2'
'x+1/2, y+1/2, z'
'-x+1/2, y+1/2, -z+1/2'
'-x, -y, -z'
'x, -y, z-1/2'
'-x+1/2, -y+1/2, -z'
'x+1/2, -y+1/2, z-1/2'

loop_
_atom_site_label
_atom_site_type_symbol
_atom_site_fract_x
_atom_site_fract_y
_atom_site_fract_z
_atom_site_U_iso_or_equiv
_atom_site_adp_type
_atom_site_occupancy
_atom_site_symmetry_multiplicity
_atom_site_calc_flag
_atom_site_refinement_flags
Zn1 Zn 0.13611(6) 0.10606(9) 0.81059(11) 0.0349(4) Uani 1 1 d .
C1 C 0.2619(5) -0.3490(8) 0.8024(9) 0.037(2) Uani 1 1 d .
C2 C 0.2166(5) -0.2561(8) 0.8323(8) 0.032(2) Uani 1 1 d .
C3 C 0.1679(4) -0.2719(8) 0.8808(7) 0.0268(19) Uani 1 1 d .
H3 H 0.1564 -0.3458 0.9093 0.032 Uiso 1 1 calc R
C4 C 0.1395(4) -0.1559(8) 0.8789(8) 0.0264(18) Uani 1 1 d .
C5 C 0.0807(6) -0.1090(8) 0.9084(9) 0.039(2) Uani 1 1 d .
C6 C 0.1715(5) 0.3582(9) 0.9403(10) 0.044(3) Uani 1 1 d .
H6 H 0.2015 0.3791 0.9027 0.052 Uiso 1 1 calc R
C7 C 0.1073(5) 0.2526(9) 1.0021(9) 0.038(2) Uani 1 1 d .
H7 H 0.0818 0.1890 1.0183 0.046 Uiso 1 1 calc R
C8 C 0.0803(5) 0.4233(9) 1.1203(9) 0.037(2) Uani 1 1 d .
H8A H 0.1158 0.4584 1.1929 0.045 Uiso 1 1 calc R
H8B H 0.0558 0.3590 1.1453 0.045 Uiso 1 1 calc R
C9 C 0.0301(5) 0.5226(9) 1.0557(10) 0.044(2) Uani 1 1 d .
H9A H 0.0548 0.5874 1.0321 0.053 Uiso 1 1 calc R
H9B H 0.0117 0.5596 1.1108 0.053 Uiso 1 1 calc R
N1 N 0.2155(4) -0.1347(6) 0.8032(7) 0.0336(19) Uani 1 1 d .
H1 H 0.2417 -0.1016 0.7709 0.040 Uiso 1 1 calc R
N2 N 0.1689(4) -0.0732(6) 0.8309(7) 0.0305(17) Uani 1 1 d .
N3 N 0.1422(4) 0.2421(7) 0.9305(7) 0.0355(18) Uani 1 1 d .
N4 N 0.1545(5) 0.4359(7) 1.0054(8) 0.044(2) Uani 1 1 d .
N5 N 0.1144(4) 0.3659(7) 1.0465(7) 0.0362(19) Uani 1 1 d .
O1 O 0.2980(4) -0.3043(6) 0.7495(7) 0.0472(19) Uani 1 1 d .
O2 O 0.2573(4) -0.4570(6) 0.8311(7) 0.0444(18) Uani 1 1 d .
O3 O 0.0488(4) -0.1833(6) 0.9466(7) 0.0467(19) Uani 1 1 d .
O4 O 0.0670(4) 0.0057(5) 0.8880(7) 0.0440(19) Uani 1 1 d .
O5 O 0.0509(3) 0.1288(7) 0.6623(7) 0.0498(19) Uani 1 1 d .
H5A H 0.0540 0.1591 0.5992 0.060 Uiso 1 1 d R
H5B H 0.0113 0.1324 0.6673 0.060 Uiso 1 1 d R

loop_
_atom_site_aniso_label
_atom_site_aniso_U_11
_atom_site_aniso_U_22
_atom_site_aniso_U_33
_atom_site_aniso_U_23
_atom_site_aniso_U_13
_atom_site_aniso_U_12
Zn1 0.0399(7) 0.0181(6) 0.0613(9) 0.0011(5) 0.0354(6) 0.0024(4)
C1 0.037(5) 0.024(5) 0.063(7) -0.005(4) 0.035(5) -0.002(4)
C2 0.040(5) 0.016(4) 0.050(6) -0.004(4) 0.030(5) 0.005(4)
C3 0.032(5) 0.021(4) 0.031(5) 0.003(3) 0.017(4) 0.003(3)
C4 0.027(4) 0.025(4) 0.032(5) -0.003(4) 0.016(4) -0.003(3)
C5 0.054(6) 0.028(5) 0.057(7) -0.003(4) 0.043(6) 0.001(4)
C6 0.047(6) 0.029(5) 0.068(7) 0.000(5) 0.037(6) -0.006(4)
C7 0.032(5) 0.030(5) 0.062(7) 0.002(5) 0.028(5) -0.002(4)
C8 0.047(6) 0.034(5) 0.039(6) -0.005(4) 0.025(5) 0.004(4)
C9 0.052(6) 0.029(5) 0.057(7) -0.010(4) 0.027(5) 0.004(4)
N1 0.037(4) 0.017(4) 0.065(6) 0.000(3) 0.040(4) 0.002(3)
N2 0.028(4) 0.015(3) 0.057(5) 0.002(3) 0.027(4) 0.002(3)
N3 0.037(4) 0.027(4) 0.046(5) 0.002(3) 0.019(4) 0.001(3)
N4 0.056(5) 0.023(4) 0.065(6) 0.000(4) 0.037(5) -0.004(4)
N5 0.037(4) 0.029(4) 0.052(5) 0.000(4) 0.028(4) 0.002(3)
O1 0.048(4) 0.024(3) 0.093(6) -0.004(3) 0.054(4) 0.002(3)
O2 0.063(5) 0.021(3) 0.068(5) 0.000(3) 0.046(4) 0.007(3)
O3 0.066(5) 0.028(3) 0.075(5) -0.003(3) 0.059(4) -0.007(3)
O4 0.050(4) 0.019(3) 0.092(6) 0.005(3) 0.059(4) 0.007(3)
O5 0.038(4) 0.059(5) 0.062(5) 0.017(4) 0.030(4) -0.005(3)

loop_
_atom_type_symbol
_atom_type_description
_atom_type_scat_dispersion_real
_atom_type_scat_dispersion_imag
_atom_type_scat_source
C C 0.0033 0.0016 'International Tables Vol C Tables 4.2.6.8 and 6.1.1.4'
H H 0.0000 0.0000 'International Tables Vol C Tables 4.2.6.8 and 6.1.1.4'
N N 0.0061 0.0033 'International Tables Vol C Tables 4.2.6.8 and 6.1.1.4'
O O 0.0106 0.0060 'International Tables Vol C Tables 4.2.6.8 and 6.1.1.4'
Zn Zn 0.2839 1.4301 'International Tables Vol C Tables 4.2.6.8 and 6.1.1.4'

loop_
_geom_angle_atom_site_label_1
_geom_angle_atom_site_label_2
_geom_angle_atom_site_label_3
_geom_angle
_geom_angle_site_symmetry_1
_geom_angle_site_symmetry_3
O5 Zn1 N3 109.7(3) . .
O5 Zn1 N2 111.6(3) . .
N3 Zn1 N2 132.6(3) . .
O5 Zn1 O1 96.6(3) . 4_556
N3 Zn1 O1 92.9(3) . 4_556
N2 Zn1 O1 104.5(3) . 4_556
O5 Zn1 O4 86.4(3) . .
N3 Zn1 O4 85.5(3) . .
N2 Zn1 O4 74.9(2) . .
O1 Zn1 O4 176.9(3) 4_556 .
O2 C1 O1 129.3(8) . .
O2 C1 C2 115.6(7) . .
O1 C1 C2 115.1(8) . .
N1 C2 C3 107.0(7) . .
N1 C2 C1 121.6(7) . .
C3 C2 C1 131.2(8) . .
C2 C3 C4 105.6(7) . .
C2 C3 H3 127.2 . .
C4 C3 H3 127.2 . .
N2 C4 C3 110.0(7) . .
N2 C4 C5 116.1(8) . .
C3 C4 C5 133.7(8) . .
O3 C5 O4 125.9(8) . .
O3 C5 C4 118.9(8) . .
O4 C5 C4 115.2(8) . .
N4 C6 N3 114.8(9) . .
N4 C6 H6 122.6 . .
N3 C6 H6 122.6 . .
N5 C7 N3 109.8(8) . .
N5 C7 H7 125.1 . .
N3 C7 H7 125.1 . .
N5 C8 C9 113.1(8) . .
N5 C8 H8A 109.0 . .
C9 C8 H8A 109.0 . .
N5 C8 H8B 109.0 . .
C9 C8 H8B 109.0 . .
H8A C8 H8B 107.8 . .
C8 C9 C9 113.9(10) . 5_567
C8 C9 H9A 108.8 . .
C9 C9 H9A 108.8 5_567 .
C8 C9 H9B 108.8 . .
C9 C9 H9B 108.8 5_567 .
H9A C9 H9B 107.7 . .
N2 N1 C2 110.9(7) . .
N2 N1 H1 124.6 . .
C2 N1 H1 124.6 . .
N1 N2 C4 106.6(7) . .
N1 N2 Zn1 133.7(5) . .
C4 N2 Zn1 119.6(6) . .
C7 N3 C6 101.9(8) . .
C7 N3 Zn1 128.7(7) . .
C6 N3 Zn1 128.1(7) . .
C6 N4 N5 102.7(8) . .
C7 N5 N4 110.7(7) . .
C7 N5 C8 128.9(8) . .
N4 N5 C8 120.1(7) . .
C1 O1 Zn1 128.6(6) . 4_546
C5 O4 Zn1 114.2(5) . .
Zn1 O5 H5A 119.6 . .
Zn1 O5 H5B 119.6 . .
H5A O5 H5B 117.5 . .

loop_
_geom_bond_atom_site_label_1
_geom_bond_atom_site_label_2
_geom_bond_distance
_geom_bond_site_symmetry_2
Zn1 O5 1.974(7) .
Zn1 N3 2.017(8) .
Zn1 N2 2.019(7) .
Zn1 O1 2.024(6) 4_556
Zn1 O4 2.266(6) .
C1 O2 1.220(11) .
C1 O1 1.255(10) .
C1 C2 1.508(11) .
C2 N1 1.344(11) .
C2 C3 1.363(11) .
C3 C4 1.371(12) .
C3 H3 0.9300 .
C4 N2 1.330(11) .
C4 C5 1.488(12) .
C5 O3 1.234(11) .
C5 O4 1.263(11) .
C6 N4 1.284(13) .
C6 N3 1.369(12) .
C6 H6 0.9300 .
C7 N5 1.309(12) .
C7 N3 1.329(12) .
C7 H7 0.9300 .
C8 N5 1.471(11) .
C8 C9 1.478(14) .
C8 H8A 0.9700 .
C8 H8B 0.9700 .
C9 C9 1.51(2) 5_567
C9 H9A 0.9700 .
C9 H9B 0.9700 .
N1 N2 1.319(9) .
N1 H1 0.8600 .
N4 N5 1.349(11) .
O1 Zn1 2.024(6) 4_546
O5 H5A 0.8501 .
O5 H5B 0.8500 .

loop_
_geom_hbond_atom_site_label_D
_geom_hbond_atom_site_label_H
_geom_hbond_atom_site_label_A
_geom_hbond_distance_DH
_geom_hbond_distance_HA
_geom_hbond_distance_DA
_geom_hbond_angle_DHA
_geom_hbond_site_symmetry_A
C7 H7 O4 0.93 2.45 2.943(12) 113.0 1
C6 H6 O2 0.93 2.44 3.267(12) 148.1 1_565
O5 H5B O4 0.85 2.02 2.639(9) 128.7 2_556
O5 H5A O3 0.85 1.81 2.640(10) 164.1 6
N1 H1 O2 0.86 1.98 2.692(10) 139.6 4_556
